data_2013716
loop_
_publ_author_name
'Bernhardt, Paul V.'
'Macpherson, Brendan P.'

_publ_section_title
;<i>trans</i>-Cyano(6-methyl-1,4,8,11-tetraazacyclotetradecan-6-amine)cobalt(III)
 bis(perchlorate) hydrate and
 <i>trans</i>-hydroxo(6-methyl-1,4,8,11-tetraazacyclotetradecan-6-amine)cobalt(III)
 bis(perchlorate)
;
_journal_issue 12
_journal_name_full 'Acta Crystallographica Section C'
_journal_page_first m533
_journal_page_last m536
_journal_paper_doi 10.1107/S0108270103023370
_journal_volume 59
_journal_year 2003
_chemical_formula_iupac '[Co (O H) (C11 H27 N5)] (Cl O4)2'
_chemical_formula_moiety 'C11 H28 Co N5 O 2+ , 2Cl O4 -'
_chemical_formula_structural 'C11 H28 N5 Cl2 O9 CO'
_chemical_formula_sum 'C11 H28 Cl2 Co N5 O9'
_chemical_formula_weight 504.21
_chemical_name_systematic
;
trans-hydroxo(6-methyl-1,4,8,11-tetraazacyclotetradecane-6-amine)cobalt(III)
bis(perchlorate)
;
_space_group_IT_number 14
_symmetry_cell_setting monoclinic
_symmetry_space_group_name_Hall '-P 2yn'
_symmetry_space_group_name_H-M 'P 1 21/n 1'
_atom_sites_solution_hydrogens geom
_atom_sites_solution_primary direct
_atom_sites_solution_secondary difmap
_audit_conform_dict_name cif_core.dic
_audit_conform_dict_version 2.1
_audit_creation_method 'WinGX routine CIF_UPDATE'
_cell_angle_alpha 90
_cell_angle_beta 115.91(3)
_cell_angle_gamma 90
_cell_formula_units_Z 4
_cell_length_a 14.817(5)
_cell_length_b 9.535(2)
_cell_length_c 15.409(8)
_cell_measurement_reflns_used 23
_cell_measurement_temperature 293(2)
_cell_measurement_theta_max 13.41
_cell_measurement_theta_min 11.20
_cell_volume 1958.2(14)
_computing_cell_refinement 'CAD-4 EXPRESS'
_computing_data_collection 'CAD-4 EXPRESS (Enraf-Nonius, 1994)'
_computing_data_reduction 'XCAD4 (Harms & Wocadlo, 1995)'
_computing_molecular_graphics 'ORTEP-3 for Windows (Farrugia, 1997) and PLUTON (Spek, 1990)'
_computing_publication_material 'WinGX (Farrugia, 1999)'
_computing_structure_refinement 'SHELXL97 (Sheldrick, 1997)'
_computing_structure_solution 'SHELXS86 (Sheldrick, 1985)'
_diffrn_ambient_temperature 293(2)
_diffrn_measured_fraction_theta_full 0.999
_diffrn_measured_fraction_theta_max 0.999
_diffrn_measurement_device '\k-geometry diffractometer'
_diffrn_measurement_device_type 'Enraf-Nonius CAD-4'
_diffrn_measurement_method 'non-profiled \w'
_diffrn_radiation_monochromator graphite
_diffrn_radiation_type MoK\a
_diffrn_radiation_wavelength 0.71073
_diffrn_reflns_av_R_equivalents 0.071
_diffrn_reflns_limit_h_max 17
_diffrn_reflns_limit_h_min 0
_diffrn_reflns_limit_k_max 11
_diffrn_reflns_limit_k_min 0
_diffrn_reflns_limit_l_max 16
_diffrn_reflns_limit_l_min -18
_diffrn_reflns_number 3569
_diffrn_reflns_theta_full 24.97
_diffrn_reflns_theta_max 24.97
_diffrn_reflns_theta_min 1.59
_diffrn_standards_decay_% -8
_diffrn_standards_interval_time 120
_diffrn_standards_number 3
_exptl_absorpt_coefficient_mu 1.205
_exptl_absorpt_correction_type none
_exptl_crystal_colour red
_exptl_crystal_density_diffrn 1.71
_exptl_crystal_density_meas ?
_exptl_crystal_density_method 'not measured'
_exptl_crystal_description prism
_exptl_crystal_F_000 1048
_exptl_crystal_size_max 0.5
_exptl_crystal_size_mid 0.3
_exptl_crystal_size_min 0.3
_refine_diff_density_max 0.70
_refine_diff_density_min -0.69
_refine_ls_extinction_method none
_refine_ls_goodness_of_fit_ref 1.026
_refine_ls_hydrogen_treatment constr
_refine_ls_matrix_type full
_refine_ls_number_parameters 278
_refine_ls_number_reflns 3430
_refine_ls_number_restraints 0
_refine_ls_restrained_S_all 1.026
_refine_ls_R_factor_all 0.081
_refine_ls_R_factor_gt 0.049
_refine_ls_shift/su_max 0.001
_refine_ls_shift/su_mean 0.000
_refine_ls_structure_factor_coef Fsqd
_refine_ls_weighting_details 'calc w = 1/[\s^2^(Fo^2^)+(0.0915P)^2^] where P=(Fo^2^+2Fc^2^)/3'
_refine_ls_weighting_scheme calc
_refine_ls_wR_factor_gt 0.124
_refine_ls_wR_factor_ref 0.142
_reflns_number_gt 2406
_reflns_number_total 3430
_reflns_threshold_expression I>2\s(I)
_cod_data_source_file ta1425.cif
_cod_data_source_block II
_cod_depositor_comments
;
The following automatic conversions were performed:

'_exptl_crystal_density_meas' value 'not measured' was changed to '?'
- the value is perceived as not measured.

Automatic conversion script
Id: cif_fix_values 3008 2015-01-20 13:52:24Z robertas 
;
_cod_original_cell_volume 1958.1(13)
_cod_original_sg_symbol_H-M 'P 21/n'
_cod_database_code 2013716
_cod_database_fobs_code 2013716

loop_
_symmetry_equiv_pos_as_xyz
'x, y, z'
'-x+1/2, y+1/2, -z+1/2'
'-x, -y, -z'
'x-1/2, -y-1/2, z-1/2'

loop_
_atom_site_label
_atom_site_fract_x
_atom_site_fract_y
_atom_site_fract_z
_atom_site_U_iso_or_equiv
_atom_site_adp_type
_atom_site_calc_flag
_atom_site_refinement_flags
_atom_site_occupancy
_atom_site_disorder_assembly
_atom_site_disorder_group
_atom_site_type_symbol
C1 0.5703(3) -0.0728(5) 0.2888(3) 0.0415(11) Uani d . 1 . . C
H1A 0.5222 -0.1153 0.3078 0.05 Uiso calc R 1 . . H
H1B 0.6354 -0.0722 0.3443 0.05 Uiso calc R 1 . . H
C2 0.5754(3) -0.1554(5) 0.2075(3) 0.0404(11) Uani d . 1 . . C
H2A 0.6322 -0.1243 0.1969 0.048 Uiso calc R 1 . . H
H2B 0.5841 -0.2543 0.2237 0.048 Uiso calc R 1 . . H
C3 0.3969(3) -0.2301(5) 0.1051(3) 0.0386(11) Uani d . 1 . . C
H3A 0.4132 -0.282 0.1642 0.046 Uiso calc R 1 . . H
H3B 0.3872 -0.2967 0.0542 0.046 Uiso calc R 1 . . H
C4 0.3010(3) -0.1457(5) 0.0789(3) 0.0378(10) Uani d . 1 . . C
C5 0.2643(3) -0.0713(5) -0.0176(3) 0.0431(11) Uani d . 1 . . C
H5A 0.2544 -0.1389 -0.068 0.052 Uiso calc R 1 . . H
H5B 0.2006 -0.0259 -0.0328 0.052 Uiso calc R 1 . . H
C6 0.2986(4) 0.1759(5) -0.0513(3) 0.0462(12) Uani d . 1 . . C
H6A 0.233 0.1661 -0.1055 0.055 Uiso calc R 1 . . H
H6B 0.3424 0.2238 -0.0735 0.055 Uiso calc R 1 . . H
C7 0.2903(4) 0.2590(6) 0.0277(4) 0.0489(13) Uani d . 1 . . C
H7A 0.2737 0.3559 0.0078 0.059 Uiso calc R 1 . . H
H7B 0.2379 0.2204 0.0424 0.059 Uiso calc R 1 . . H
C8 0.3836(4) 0.3114(6) 0.2004(4) 0.0536(14) Uani d . 1 . . C
H8A 0.3325 0.2624 0.2119 0.064 Uiso calc R 1 . . H
H8B 0.3641 0.4092 0.1883 0.064 Uiso calc R 1 . . H
C9 0.4833(4) 0.3008(6) 0.2902(4) 0.0530(13) Uani d . 1 . . C
H9A 0.535 0.3446 0.2769 0.064 Uiso calc R 1 . . H
H9B 0.4784 0.3529 0.342 0.064 Uiso calc R 1 . . H
C10 0.5145(4) 0.1534(6) 0.3234(3) 0.0487(13) Uani d . 1 . . C
H10A 0.5727 0.1556 0.3857 0.058 Uiso calc R 1 . . H
H10B 0.4607 0.1067 0.3317 0.058 Uiso calc R 1 . . H
C11 0.2183(4) -0.2363(6) 0.0838(4) 0.0511(13) Uani d . 1 . . C
H11A 0.2434 -0.2819 0.1455 0.077 Uiso calc R 1 . . H
H11B 0.1975 -0.3057 0.0337 0.077 Uiso calc R 1 . . H
H11C 0.1622 -0.1782 0.0754 0.077 Uiso calc R 1 . . H
Co 0.43752(4) 0.05913(6) 0.12043(4) 0.0297(2) Uani d . 1 . . Co
N1 0.5393(3) 0.0718(4) 0.2545(2) 0.0368(9) Uani d . 1 . . N
H1 0.5937 0.1142 0.2531 0.044 Uiso calc R 1 . . H
N2 0.4802(2) -0.1330(4) 0.1183(2) 0.0324(8) Uani d . 1 . . N
H2 0.494 -0.1426 0.0666 0.039 Uiso calc R 1 . . H
N3 0.3401(3) 0.0356(4) -0.0129(3) 0.0355(8) Uani d . 1 . . N
H3 0.3727 0.0026 -0.0469 0.043 Uiso calc R 1 . . H
N4 0.3886(3) 0.2510(4) 0.1138(3) 0.0415(9) Uani d . 1 . . N
H4 0.4313 0.3067 0.101 0.05 Uiso calc R 1 . . H
N5 0.3345(3) -0.0291(4) 0.1516(2) 0.0332(8) Uani d . 1 . . N
H5C 0.361 -0.062 0.2124 0.04 Uiso calc R 1 . . H
H5D 0.2841 0.0305 0.1426 0.04 Uiso calc R 1 . . H
O1 0.5297(2) 0.1177(3) 0.0731(2) 0.0368(7) Uani d . 1 . . O
H1C 0.5571 0.1861 0.0928 0.044 Uiso d R 1 . . H
Cl1 0.65270(9) 0.46674(13) 0.15831(9) 0.0466(3) Uani d . 1 . . Cl
O1A 0.7207(3) 0.5556(4) 0.2301(4) 0.0951(18) Uani d . 1 A . O
O1B 0.5509(3) 0.5001(6) 0.1324(4) 0.0764(17) Uani d P 0.912(8) A 1 O
O1C 0.6720(5) 0.4720(9) 0.0774(5) 0.107(2) Uani d P 0.912(8) A 1 O
O1D 0.6702(4) 0.3253(5) 0.1926(4) 0.0799(18) Uani d P 0.912(8) A 1 O
O1B'' 0.571(3) 0.568(4) 0.093(3) 0.044(11) Uiso d P 0.088(8) A 2 O
O1D'' 0.608(4) 0.377(6) 0.184(4) 0.072(16) Uiso d P 0.088(8) A 2 O
O1C'' 0.688(3) 0.388(5) 0.105(3) 0.050(12) Uiso d P 0.088(8) A 2 O
Cl2 0.08366(9) 0.18053(14) 0.12128(9) 0.0465(3) Uani d . 1 . . Cl
O2A -0.0004(3) 0.1448(4) 0.1379(3) 0.0652(11) Uani d . 1 A . O
O2B 0.0637(5) 0.1649(8) 0.0243(4) 0.102(3) Uani d P 0.912(8) A 1 O
O2C 0.1651(4) 0.0881(6) 0.1781(5) 0.0862(19) Uani d P 0.912(8) A 1 O
O2D 0.1163(4) 0.3212(6) 0.1522(5) 0.0688(15) Uani d P 0.912(8) A 1 O
O2B'' 0.036(3) 0.276(6) 0.035(3) 0.060(14) Uiso d P 0.088(8) A 2 O
O2C'' 0.129(4) 0.082(5) 0.091(4) 0.058(13) Uiso d P 0.088(8) A 2 O
O2D'' 0.142(3) 0.274(4) 0.184(3) 0.021(9) Uiso d P 0.088(8) A 2 O

loop_
_atom_site_aniso_label
_atom_site_aniso_U_11
_atom_site_aniso_U_22
_atom_site_aniso_U_33
_atom_site_aniso_U_12
_atom_site_aniso_U_13
_atom_site_aniso_U_23
C1 0.033(2) 0.053(3) 0.036(2) 0.002(2) 0.013(2) 0.004(2)
C2 0.031(2) 0.048(3) 0.038(2) 0.006(2) 0.0107(19) 0.004(2)
C3 0.032(2) 0.041(3) 0.044(3) -0.007(2) 0.018(2) -0.006(2)
C4 0.026(2) 0.046(3) 0.041(2) -0.009(2) 0.0150(19) -0.004(2)
C5 0.029(2) 0.060(3) 0.037(2) -0.006(2) 0.012(2) -0.005(2)
C6 0.047(3) 0.049(3) 0.043(3) 0.013(2) 0.020(2) 0.012(2)
C7 0.050(3) 0.049(3) 0.055(3) 0.017(2) 0.030(3) 0.008(2)
C8 0.068(3) 0.047(3) 0.061(3) 0.003(3) 0.042(3) -0.012(3)
C9 0.066(3) 0.053(3) 0.051(3) -0.007(3) 0.036(3) -0.016(3)
C10 0.054(3) 0.064(3) 0.035(3) -0.013(3) 0.026(2) -0.018(2)
C11 0.037(3) 0.065(4) 0.053(3) -0.017(3) 0.022(2) -0.007(3)
Co 0.0266(3) 0.0359(3) 0.0307(3) -0.0012(3) 0.0164(2) -0.0026(3)
N1 0.0331(19) 0.047(2) 0.0338(19) -0.0062(17) 0.0177(16) -0.0097(18)
N2 0.0283(18) 0.036(2) 0.0356(19) 0.0008(16) 0.0166(15) -0.0021(16)
N3 0.0316(18) 0.045(2) 0.0316(19) 0.0022(17) 0.0154(16) 0.0010(17)
N4 0.049(2) 0.040(2) 0.048(2) 0.0012(19) 0.032(2) -0.0039(19)
N5 0.0292(18) 0.039(2) 0.0327(19) 0.0041(16) 0.0144(15) 0.0007(16)
O1 0.0378(16) 0.0366(17) 0.0448(18) -0.0086(14) 0.0260(14) -0.0051(14)
Cl1 0.0363(6) 0.0441(7) 0.0543(7) -0.0008(5) 0.0153(5) -0.0063(6)
O1A 0.065(3) 0.060(3) 0.110(4) 0.006(2) -0.008(3) -0.037(3)
O1B 0.036(2) 0.093(4) 0.090(4) 0.014(2) 0.019(2) 0.005(3)
O1C 0.107(5) 0.148(7) 0.088(4) -0.012(5) 0.063(4) 0.014(4)
O1D 0.063(3) 0.040(3) 0.102(4) -0.005(2) 0.005(3) 0.005(2)
Cl2 0.0432(6) 0.0575(8) 0.0481(7) 0.0000(6) 0.0285(6) -0.0067(6)
O2A 0.052(2) 0.070(3) 0.092(3) -0.005(2) 0.049(2) -0.008(2)
O2B 0.124(5) 0.144(6) 0.054(3) -0.056(5) 0.054(3) -0.030(3)
O2C 0.061(3) 0.090(4) 0.120(5) 0.028(3) 0.051(3) 0.028(3)
O2D 0.066(3) 0.062(4) 0.093(4) -0.003(3) 0.048(3) -0.008(3)

loop_
_atom_type_symbol
_atom_type_description
_atom_type_scat_dispersion_real
_atom_type_scat_dispersion_imag
_atom_type_scat_source
C C 0.0033 0.0016 'International Tables Vol C Tables 4.2.6.8 and 6.1.1.4'
H H 0 0 'International Tables Vol C Tables 4.2.6.8 and 6.1.1.4'
Co Co 0.3494 0.9721 'International Tables Vol C Tables 4.2.6.8 and 6.1.1.4'
N N 0.0061 0.0033 'International Tables Vol C Tables 4.2.6.8 and 6.1.1.4'
O O 0.0106 0.006 'International Tables Vol C Tables 4.2.6.8 and 6.1.1.4'
Cl Cl 0.1484 0.1585 'International Tables Vol C Tables 4.2.6.8 and 6.1.1.4'

loop_
_geom_angle_atom_site_label_1
_geom_angle_atom_site_label_2
_geom_angle_atom_site_label_3
_geom_angle
_geom_angle_publ_flag
N1 C1 C2 108.1(4) ?
N1 C1 H1A 110.1 ?
C2 C1 H1A 110.1 ?
N1 C1 H1B 110.1 ?
C2 C1 H1B 110.1 ?
H1A C1 H1B 108.4 ?
N2 C2 C1 108.6(4) ?
N2 C2 H2A 110 ?
C1 C2 H2A 110 ?
N2 C2 H2B 110 ?
C1 C2 H2B 110 ?
H2A C2 H2B 108.3 ?
N2 C3 C4 109.3(4) ?
N2 C3 H3A 109.8 ?
C4 C3 H3A 109.8 ?
N2 C3 H3B 109.8 ?
C4 C3 H3B 109.8 ?
H3A C3 H3B 108.3 ?
N5 C4 C5 104.2(4) ?
N5 C4 C3 103.1(3) ?
C5 C4 C3 113.6(4) ?
N5 C4 C11 113.2(4) ?
C5 C4 C11 111.2(4) ?
C3 C4 C11 111.3(4) ?
N3 C5 C4 109.3(3) ?
N3 C5 H5A 109.8 ?
C4 C5 H5A 109.8 ?
N3 C5 H5B 109.8 ?
C4 C5 H5B 109.8 ?
H5A C5 H5B 108.3 ?
N3 C6 C7 108.6(4) ?
N3 C6 H6A 110 ?
C7 C6 H6A 110 ?
N3 C6 H6B 110 ?
C7 C6 H6B 110 ?
H6A C6 H6B 108.4 ?
N4 C7 C6 107.5(4) ?
N4 C7 H7A 110.2 ?
C6 C7 H7A 110.2 ?
N4 C7 H7B 110.2 ?
C6 C7 H7B 110.2 ?
H7A C7 H7B 108.5 ?
N4 C8 C9 112.4(4) ?
N4 C8 H8A 109.1 ?
C9 C8 H8A 109.1 ?
N4 C8 H8B 109.1 ?
C9 C8 H8B 109.1 ?
H8A C8 H8B 107.9 ?
C10 C9 C8 113.9(5) ?
C10 C9 H9A 108.8 ?
C8 C9 H9A 108.8 ?
C10 C9 H9B 108.8 ?
C8 C9 H9B 108.8 ?
H9A C9 H9B 107.7 ?
N1 C10 C9 112.5(4) ?
N1 C10 H10A 109.1 ?
C9 C10 H10A 109.1 ?
N1 C10 H10B 109.1 ?
C9 C10 H10B 109.1 ?
H10A C10 H10B 107.8 ?
C4 C11 H11A 109.5 ?
C4 C11 H11B 109.5 ?
H11A C11 H11B 109.5 ?
C4 C11 H11C 109.5 ?
H11A C11 H11C 109.5 ?
H11B C11 H11C 109.5 ?
N1 Co N2 88.25(15) yes
N1 Co N3 176.51(16) yes
N1 Co N4 95.42(16) yes
N1 Co N5 95.21(15) yes
N1 Co O1 92.01(14) yes
N2 Co N3 88.29(15) yes
N2 Co N4 176.32(16) yes
N2 Co N5 83.94(15) yes
N2 Co O1 88.66(14) yes
N3 Co N4 88.03(16) yes
N3 Co N5 84.92(15) yes
N3 Co O1 87.41(14) yes
N4 Co N5 95.95(15) yes
N4 Co O1 90.97(15) yes
N5 Co O1 169.48(14) yes
C1 N1 C10 111.6(4) ?
C1 N1 Co 107.2(3) ?
C10 N1 Co 118.0(3) ?
C1 N1 H1 106.5 ?
C10 N1 H1 106.5 ?
Co N1 H1 106.5 ?
C3 N2 C2 115.6(4) ?
C3 N2 Co 109.4(3) ?
C2 N2 Co 107.6(3) ?
C3 N2 H2 108 ?
C2 N2 H2 108 ?
Co N2 H2 108 ?
C6 N3 C5 115.1(4) ?
C6 N3 Co 107.8(3) ?
C5 N3 Co 109.0(3) ?
C6 N3 H3 108.2 ?
C5 N3 H3 108.2 ?
Co N3 H3 108.2 ?
C7 N4 C8 111.6(4) ?
C7 N4 Co 107.0(3) ?
C8 N4 Co 118.6(3) ?
C7 N4 H4 106.3 ?
C8 N4 H4 106.3 ?
Co N4 H4 106.3 ?
C4 N5 Co 100.0(2) ?
C4 N5 H5C 111.8 ?
Co N5 H5C 111.8 ?
C4 N5 H5D 111.8 ?
Co N5 H5D 111.8 ?
H5C N5 H5D 109.5 ?
Co O1 H1C 116.7 ?
O1D'' Cl1 O1C'' 102(3) ?
O1D'' Cl1 O1A 117(2) ?
O1C'' Cl1 O1A 118.0(19) ?
O1C Cl1 O1A 108.9(4) ?
O1C Cl1 O1B 110.4(4) ?
O1A Cl1 O1B 113.2(3) ?
O1C Cl1 O1D 106.8(4) ?
O1A Cl1 O1D 109.0(3) ?
O1B Cl1 O1D 108.3(3) ?
O1D'' Cl1 O1B'' 106(3) ?
O1C'' Cl1 O1B'' 110(2) ?
O1A Cl1 O1B'' 102.9(15) ?
O2D'' Cl2 O2C'' 118(3) ?
O2D'' Cl2 O2A 111.7(17) ?
O2C'' Cl2 O2A 119.8(19) ?
O2B Cl2 O2A 112.0(3) ?
O2B Cl2 O2D 109.7(4) ?
O2A Cl2 O2D 111.1(3) ?
O2B Cl2 O2C 108.3(4) ?
O2A Cl2 O2C 108.2(3) ?
O2D Cl2 O2C 107.4(4) ?
O2D'' Cl2 O2B'' 98(2) ?
O2C'' Cl2 O2B'' 104(3) ?
O2A Cl2 O2B'' 100.8(18) ?

loop_
_geom_bond_atom_site_label_1
_geom_bond_atom_site_label_2
_geom_bond_site_symmetry_2
_geom_bond_distance
_geom_bond_publ_flag
C1 N1 . 1.476(6) ?
C1 C2 . 1.510(6) ?
C1 H1A . 0.97 ?
C1 H1B . 0.97 ?
C2 N2 . 1.493(5) ?
C2 H2A . 0.97 ?
C2 H2B . 0.97 ?
C3 N2 . 1.485(6) ?
C3 C4 . 1.526(6) ?
C3 H3A . 0.97 ?
C3 H3B . 0.97 ?
C4 N5 . 1.500(6) ?
C4 C5 . 1.517(7) ?
C4 C11 . 1.528(6) ?
C5 N3 . 1.495(6) ?
C5 H5A . 0.97 ?
C5 H5B . 0.97 ?
C6 N3 . 1.483(6) ?
C6 C7 . 1.503(7) ?
C6 H6A . 0.97 ?
C6 H6B . 0.97 ?
C7 N4 . 1.483(6) ?
C7 H7A . 0.97 ?
C7 H7B . 0.97 ?
C8 N4 . 1.485(6) ?
C8 C9 . 1.523(7) ?
C8 H8A . 0.97 ?
C8 H8B . 0.97 ?
C9 C10 . 1.498(7) ?
C9 H9A . 0.97 ?
C9 H9B . 0.97 ?
C10 N1 . 1.486(6) ?
C10 H10A . 0.97 ?
C10 H10B . 0.97 ?
C11 H11A . 0.96 ?
C11 H11B . 0.96 ?
C11 H11C . 0.96 ?
Co N1 . 1.958(4) yes
Co N2 . 1.943(4) yes
Co N3 . 1.940(4) yes
Co N4 . 1.954(4) yes
Co N5 . 1.976(4) yes
Co O1 . 1.892(3) yes
N1 H1 . 0.91 ?
N2 H2 . 0.91 ?
N3 H3 . 0.91 ?
N4 H4 . 0.91 ?
N5 H5C . 0.9 ?
N5 H5D . 0.9 ?
O1 H1C . 0.7581 ?
Cl1 O1D'' . 1.25(5) ?
Cl1 O1C'' . 1.38(5) ?
Cl1 O1C . 1.397(6) ?
Cl1 O1A . 1.409(4) ?
Cl1 O1B . 1.418(4) ?
Cl1 O1D . 1.430(5) ?
Cl1 O1B'' . 1.53(4) ?
Cl2 O2D'' . 1.33(4) ?
Cl2 O2C'' . 1.35(4) ?
Cl2 O2B . 1.399(5) ?
Cl2 O2A . 1.419(4) ?
Cl2 O2D . 1.435(5) ?
Cl2 O2C . 1.441(5) ?
Cl2 O2B'' . 1.50(5) ?

loop_
_geom_hbond_atom_site_label_D
_geom_hbond_atom_site_label_H
_geom_hbond_atom_site_label_A
_geom_hbond_site_symmetry_A
_geom_hbond_distance_DH
_geom_hbond_distance_HA
_geom_hbond_distance_DA
_geom_hbond_angle_DHA
N2 H2 O1 3_655 0.91 2.04 2.892(5) 156
N3 H3 O1 3_655 0.91 2.02 2.878(5) 157
N4 H4 O1B . 0.91 2.46 3.301(7) 155
N5 H5C O2D'' 2_545 0.9 2.24 3.04(4) 148
N5 H5C O2D 2_545 0.9 2.26 3.128(7) 163
N5 H5D O2C . 0.9 2.13 2.935(6) 148
N5 H5D O2C'' . 0.9 2.14 2.97(5) 153
O1 H1C O1D . 0.76 2.16 2.879(5) 158
O1 H1C O1D'' . 0.76 2.22 2.94(5) 159
N4 H4 O1D'' . 0.91 2.45 3.18(6) 137
